data_7037528
loop_
_publ_author_name
'Santoro, Giuseppe'
'Beltrami, Ruben'
'Kottelat, Emmanuel'
'Blacque, Olivier'
'Bogdanova, Anna Yu'
'Zobi, Fabio'

_publ_section_title
;
 N-Nitrosamine-{cis-Re[CO]2}(2+) cobalamin conjugates as mixed
 CO/NO-releasing molecules.
;
_journal_issue 4
_journal_name_full 'Dalton transactions (Cambridge, England : 2003)'
_journal_page_first 1504
_journal_page_last 1513
_journal_paper_doi 10.1039/c5dt03402g
_journal_volume 45
_journal_year 2016
_chemical_absolute_configuration ad
_chemical_formula_moiety 'C68 H95 Co N16 O15 P, 11(H2 O)'
_chemical_formula_sum 'C68 H117 Co N16 O26 P'
_chemical_formula_weight 1664.67
_space_group_crystal_system orthorhombic
_space_group_IT_number 19
_space_group_name_Hall 'P 2ac 2ab'
_space_group_name_H-M_alt 'P 21 21 21'
_symmetry_space_group_name_Hall 'P 2ac 2ab'
_symmetry_space_group_name_H-M 'P 21 21 21'
_atom_sites_solution_hydrogens geom
_audit_creation_date 2014-09-26
_audit_creation_method
;
Olex2 1.2
(compiled 2014.09.19 svn.r3010 for OlexSys, GUI svn.r4874)
;
_audit_update_record
;
2015-03-18 deposited with the CCDC.
2015-12-02 downloaded from the CCDC.
;
_cell_angle_alpha 90
_cell_angle_beta 90
_cell_angle_gamma 90
_cell_formula_units_Z 4
_cell_length_a 16.2518(4)
_cell_length_b 21.2575(8)
_cell_length_c 25.0707(10)
_cell_measurement_reflns_used 11620
_cell_measurement_temperature 183(1)
_cell_measurement_theta_max 32.8
_cell_measurement_theta_min 2.8
_cell_volume 8661.2(5)
_computing_cell_refinement
;
CrysAlisPro, Agilent Technologies,
Version 1.171.36.20 (release 27-06-2012 CrysAlis171 .NET)
(compiled Jul 11 2012,15:38:31)
;
_computing_data_collection
;
CrysAlisPro, Agilent Technologies,
Version 1.171.36.20 (release 27-06-2012 CrysAlis171 .NET)
(compiled Jul 11 2012,15:38:31)
;
_computing_data_reduction
;
CrysAlisPro, Agilent Technologies,
Version 1.171.36.20 (release 27-06-2012 CrysAlis171 .NET)
(compiled Jul 11 2012,15:38:31)
;
_computing_molecular_graphics 'Olex2 (Dolomanov et al., 2009)'
_computing_publication_material 'Olex2 (Dolomanov et al., 2009)'
_computing_structure_refinement 'ShelXL (Sheldrick, 2008)'
_computing_structure_solution 'ShelXS97 (Sheldrick, 2008)'
_diffrn_ambient_temperature 183(1)
_diffrn_detector_area_resol_mean 10.4498
_diffrn_measured_fraction_theta_full 0.998
_diffrn_measured_fraction_theta_max 0.998
_diffrn_measurement_details
;
  1 omega    1.00   85.00   1.0000   90.0000
omega____ theta____ kappa____ phi______ frames
    -       20.4350   43.0000  -44.0000 84

  2 omega   36.00   63.00   1.0000   90.0000
omega____ theta____ kappa____ phi______ frames
    -       20.4350   57.0000  -30.0000 27

  3 omega  -52.00   56.00   1.0000   90.0000
omega____ theta____ kappa____ phi______ frames
    -       20.4350  -19.0000  120.0000 108

  4 omega   -9.00   94.00   1.0000   90.0000
omega____ theta____ kappa____ phi______ frames
    -       20.4350   57.0000  120.0000 103

  5 omega  -55.00   16.00   1.0000   90.0000
omega____ theta____ kappa____ phi______ frames
    -       20.4350  -38.0000   30.0000 71
;
_diffrn_measurement_device_type 'Xcalibur, Ruby'
_diffrn_measurement_method '\w scans'
_diffrn_orient_matrix_UB_11 0.0119070000
_diffrn_orient_matrix_UB_12 0.0168082000
_diffrn_orient_matrix_UB_13 0.0232019000
_diffrn_orient_matrix_UB_21 -0.0200049000
_diffrn_orient_matrix_UB_22 -0.0227430000
_diffrn_orient_matrix_UB_23 0.0161273000
_diffrn_orient_matrix_UB_31 0.0369282000
_diffrn_orient_matrix_UB_32 -0.0177094000
_diffrn_orient_matrix_UB_33 0.0012837000
_diffrn_radiation_monochromator graphite
_diffrn_radiation_type MoK\a
_diffrn_radiation_wavelength 0.71073
_diffrn_reflns_av_R_equivalents 0.0894
_diffrn_reflns_av_unetI/netI 0.0911
_diffrn_reflns_laue_measured_fraction_full 0.998
_diffrn_reflns_laue_measured_fraction_max 0.998
_diffrn_reflns_limit_h_max 16
_diffrn_reflns_limit_h_min -19
_diffrn_reflns_limit_k_max 25
_diffrn_reflns_limit_k_min -25
_diffrn_reflns_limit_l_max 30
_diffrn_reflns_limit_l_min -30
_diffrn_reflns_number 72378
_diffrn_reflns_point_group_measured_fraction_full 0.998
_diffrn_reflns_point_group_measured_fraction_max 0.998
_diffrn_reflns_theta_full 25.242
_diffrn_reflns_theta_max 25.347
_diffrn_reflns_theta_min 2.804
_diffrn_source 'Enhance (Mo) X-ray Source'
_exptl_absorpt_coefficient_mu 0.297
_exptl_absorpt_correction_T_max 0.974
_exptl_absorpt_correction_T_min 0.944
_exptl_absorpt_correction_type analytical
_exptl_absorpt_process_details
;
CrysAlisPro, Agilent Technologies,
Version 1.171.36.20 (release 27-06-2012 CrysAlis171 .NET)
(compiled Jul 11 2012,15:38:31)
Analytical numeric absorption correction using a multifaceted crystal
model based on expressions derived by R.C. Clark & J.S. Reid.
(Clark, R. C. & Reid, J. S. (1995). Acta Cryst. A51, 887-897)
;
_exptl_crystal_colour red
_exptl_crystal_density_diffrn 1.277
_exptl_crystal_description block
_exptl_crystal_F_000 3548
_exptl_crystal_size_max 0.33
_exptl_crystal_size_mid 0.23
_exptl_crystal_size_min 0.14
_refine_diff_density_max 0.681
_refine_diff_density_min -0.781
_refine_diff_density_rms 0.097
_refine_ls_abs_structure_details
;
 Flack x determined using 3359 quotients [(I+)-(I-)]/[(I+)+(I-)]
 (Parsons, Flack and Wagner, Acta Cryst. B69 (2013) 249-259).
;
_refine_ls_abs_structure_Flack 0.037(10)
_refine_ls_extinction_method none
_refine_ls_goodness_of_fit_ref 1.046
_refine_ls_hydrogen_treatment constr
_refine_ls_matrix_type full
_refine_ls_number_parameters 949
_refine_ls_number_reflns 15847
_refine_ls_number_restraints 483
_refine_ls_restrained_S_all 1.043
_refine_ls_R_factor_all 0.1458
_refine_ls_R_factor_gt 0.1037
_refine_ls_shift/su_max 0.000
_refine_ls_shift/su_mean 0.000
_refine_ls_structure_factor_coef Fsqd
_refine_ls_weighting_details 'w=1/[\s^2^(Fo^2^)+(0.2000P)^2^] where P=(Fo^2^+2Fc^2^)/3'
_refine_ls_weighting_scheme calc
_refine_ls_wR_factor_gt 0.2782
_refine_ls_wR_factor_ref 0.3167
_reflns_Friedel_coverage 0.836
_reflns_friedel_fraction_full 0.999
_reflns_friedel_fraction_max 0.999
_reflns_number_gt 10116
_reflns_number_total 15847
_reflns_threshold_expression 'I > 2\s(I)'
_cod_data_source_file c5dt03402g2.cif
_cod_data_source_block 1
_cod_depositor_comments 'Adding full bibliography for 7037528--7037529.cif.'
_cod_original_cell_volume 8661.3(5)
_cod_database_code 7037528
_shelxl_version_number 2014/6
_shelx_space_group_comment
;
The symmetry employed for this shelxl refinement is uniquely defined
by the following loop, which should always be used as a source of
symmetry information in preference to the above space-group names.
They are only intended as comments.
;
_olex2_refinement_description
;
1. Fixed Uiso
 At 1.2 times of:
  All C(H) groups, All C(H,H) groups, All C(H,H,H,H) groups, All N(H) groups,
  All N(H,H) groups
 At 1.5 times of:
  All C(H,H,H) groups, All O(H) groups
2. Restrained distances
 C38-C39 \\sim C41-C42A \\sim C41-C42B
 with sigma of 0.005
 C39-N11 \\sim C42A-N12A \\sim C42B-N12B
 with sigma of 0.005
 C39-O4 \\sim C42A-O5A \\sim C42B-O5B
 with sigma of 0.005
3. Rigid bond restraints
 C38, N11, C39, O4
 with sigma for 1-2 distances of 0.005 and sigma for 1-3 distances of 0.005
4. Uiso/Uaniso restraints and constraints
C23 \\sim C29 \\sim C30 \\sim N10 \\sim O3: within 4A with sigma of 0.005 and
sigma for terminal atoms of 0.01
C22 \\sim C25 \\sim C26 \\sim C27 \\sim N9 \\sim O2: within 4A with sigma of
0.005 and sigma for terminal atoms of 0.01
O14 \\sim O15 \\sim C64 \\sim N15 \\sim N16 \\sim C65 \\sim C66 \\sim C67 \\sim
C68: within 4A with sigma of 0.005 and sigma for terminal atoms of 0.01
N12A \\sim O5A \\sim C42A \\sim N12B \\sim O5B \\sim C42B: within 3A with sigma
of 0.005 and sigma for terminal atoms of 0.01
C38 \\sim N11 \\sim C39 \\sim O4: within 3A with sigma of 0.005 and sigma for
terminal atoms of 0.01
N13 \\sim C51 \\sim O6: within 3A with sigma of 0.005 and sigma for terminal
atoms of 0.01
5. Others
 Sof(H41C)=Sof(H41D)=Sof(N12B)=Sof(H12C)=Sof(H12D)=Sof(O5B)=Sof(C42B)=1-FVAR(1)
 Sof(H41A)=Sof(H41B)=Sof(N12A)=Sof(H12A)=Sof(H12B)=Sof(O5A)=Sof(C42A)=FVAR(1)
6.a Ternary CH refined with riding coordinates:
 C12(H12), C22(H22), C34(H34), C44(H44), C45(H45), C57(H57), C59(H59),
 C60(H60), C61(H61), C62(H62)
6.b Secondary CH2 refined with riding coordinates:
 C15(H15A,H15B), C16(H16A,H16B), C25(H25A,H25B), C26(H26A,H26B), C29(H29A,
 H29B), C37(H37A,H37B), C38(H38A,H38B), C41(H41A,H41B), C41(H41C,H41D),
 C50(H50A,H50B), C53(H53A,H53B), C54(H54A,H54B), C56(H56A,H56B), C63(H63A,H63B),
  C65(H65A,H65B), C66(H66A,H66B), C67(H67A,H67B), C68(H68A,H68B)
6.c Me refined with riding coordinates:
 C9(H9A,H9B,H9C)
6.d Aromatic/amide H refined with riding coordinates:
 C2(H2), C4(H4), C7(H7), C20(H20), N14(H14)
6.e X=CH2 refined with riding coordinates:
 N12A(H12A,H12B), N12B(H12C,H12D), N8(H8A,H8B), N9(H9D,H9E), N10(H10D,H10E),
 N13(H13A,H13B), N11(H11A,H11B)
6.f Idealised Me refined as rotating group:
 C10(H10A,H10B,H10C), C18(H18A,H18B,H18C), C19(H19A,H19B,H19C), C28(H28A,H28B,
 H28C), C32(H32A,H32B,H32C), C40(H40A,H40B,H40C), C43(H43A,H43B,H43C), C49(H49A,
 H49B,H49C), C52(H52A,H52B,H52C), C58(H58A,H58B,H58C)
6.g Idealised tetrahedral OH refined as rotating group:
 O13(H13)
;
_olex2_submission_special_instructions 'No special instructions were received'

loop_
_space_group_symop_operation_xyz
'x, y, z'
'-x+1/2, -y, z+1/2'
'x+1/2, -y+1/2, -z'
'-x, y+1/2, -z+1/2'

loop_
_atom_site_label
_atom_site_type_symbol
_atom_site_fract_x
_atom_site_fract_y
_atom_site_fract_z
_atom_site_U_iso_or_equiv
_atom_site_adp_type
_atom_site_occupancy
_atom_site_site_symmetry_order
_atom_site_calc_flag
_atom_site_refinement_flags_posn
_atom_site_refinement_flags_adp
_atom_site_refinement_flags_occupancy
_atom_site_disorder_assembly
_atom_site_disorder_group
C1 C 0.2309(6) 0.6004(5) 0.8282(5) 0.055(3) Uani 1 1 d . . . . .
C2 C 0.1360(5) 0.5779(5) 0.6481(4) 0.050(2) Uani 1 1 d . . . . .
H2 H 0.0961 0.6059 0.6625 0.060 Uiso 1 1 calc R . . . .
C3 C 0.2029(5) 0.5186(5) 0.5911(4) 0.051(2) Uani 1 1 d . . . . .
C4 C 0.2311(7) 0.4837(5) 0.5473(4) 0.058(3) Uani 1 1 d . . . . .
H4 H 0.1997 0.4804 0.5154 0.070 Uiso 1 1 calc R . . . .
C5 C 0.3072(7) 0.4542(5) 0.5525(5) 0.060(3) Uani 1 1 d . . . . .
C6 C 0.3484(7) 0.4539(6) 0.6018(5) 0.060(3) Uani 1 1 d . . . . .
C7 C 0.3193(6) 0.4874(5) 0.6440(4) 0.051(2) Uani 1 1 d . . . . .
H7 H 0.3499 0.4885 0.6762 0.061 Uiso 1 1 calc R . . . .
C8 C 0.2445(6) 0.5202(5) 0.6404(4) 0.048(2) Uani 1 1 d . . . . .
C9 C 0.3452(10) 0.4194(7) 0.5075(6) 0.091(4) Uani 1 1 d . . . . .
H9A H 0.3983 0.4020 0.5188 0.137 Uiso 1 1 calc R . . . .
H9B H 0.3087 0.3850 0.4965 0.137 Uiso 1 1 calc R . . . .
H9C H 0.3537 0.4481 0.4774 0.137 Uiso 1 1 calc R . . . .
C10 C 0.4293(8) 0.4193(8) 0.6072(6) 0.090(4) Uani 1 1 d . . . . .
H10A H 0.4578 0.4337 0.6395 0.134 Uiso 1 1 calc GR . . . .
H10B H 0.4637 0.4279 0.5759 0.134 Uiso 1 1 calc GR . . . .
H10C H 0.4189 0.3740 0.6098 0.134 Uiso 1 1 calc GR . . . .
C11 C 0.0426(6) 0.6125(5) 0.7607(5) 0.062(3) Uani 1 1 d . . . . .
C12 C -0.0415(6) 0.5816(6) 0.7591(6) 0.080(4) Uani 1 1 d . . . . .
H12 H -0.0753 0.5977 0.7895 0.095 Uiso 1 1 calc R . . . .
C13 C -0.0239(7) 0.5090(7) 0.7679(9) 0.113(7) Uani 1 1 d . . . . .
C14 C 0.0719(6) 0.5080(6) 0.7670(6) 0.079(4) Uani 1 1 d . . . . .
C15 C -0.0857(7) 0.5954(6) 0.7074(6) 0.070(3) Uani 1 1 d . . . . .
H15A H -0.0567 0.5728 0.6784 0.084 Uiso 1 1 calc R . . . .
H15B H -0.0803 0.6410 0.7000 0.084 Uiso 1 1 calc R . . . .
C16 C -0.1769(7) 0.5784(6) 0.7041(6) 0.079(4) Uani 1 1 d . . . . .
H16A H -0.1832 0.5321 0.7053 0.095 Uiso 1 1 calc R . . . .
H16B H -0.1997 0.5935 0.6697 0.095 Uiso 1 1 calc R . . . .
C17 C -0.2252(6) 0.6081(6) 0.7504(6) 0.072(3) Uani 1 1 d . . . . .
C18 C -0.0528(9) 0.4851(8) 0.8172(9) 0.121(8) Uani 1 1 d . . . . .
H18A H -0.1129 0.4818 0.8161 0.182 Uiso 1 1 calc GR . . . .
H18B H -0.0366 0.5136 0.8460 0.182 Uiso 1 1 calc GR . . . .
H18C H -0.0289 0.4435 0.8235 0.182 Uiso 1 1 calc GR . . . .
C19 C -0.0554(9) 0.4636(7) 0.7224(8) 0.107(6) Uani 1 1 d . . . . .
H19A H -0.0151 0.4299 0.7168 0.161 Uiso 1 1 calc GR . . . .
H19B H -0.0623 0.4874 0.6893 0.161 Uiso 1 1 calc GR . . . .
H19C H -0.1083 0.4452 0.7329 0.161 Uiso 1 1 calc GR . . . .
C20 C 0.1166(7) 0.4544(5) 0.7718(7) 0.091(6) Uani 1 1 d . . . . .
H20 H 0.0860 0.4165 0.7755 0.110 Uiso 1 1 calc R . . . .
C21 C 0.1975(7) 0.4484(5) 0.7719(6) 0.073(4) Uani 1 1 d . . . . .
C22 C 0.2445(10) 0.3878(7) 0.7827(9) 0.109(3) Uani 1 1 d . . . . .
H22 H 0.2124 0.3599 0.8072 0.130 Uiso 1 1 calc R . . . .
C23 C 0.3226(8) 0.4148(7) 0.8123(6) 0.087(3) Uani 1 1 d . . . . .
C24 C 0.3313(6) 0.4760(5) 0.7829(4) 0.049(2) Uani 1 1 d . . . . .
C25 C 0.2648(11) 0.3544(8) 0.7336(8) 0.113(3) Uani 1 1 d . . . . .
H25A H 0.2961 0.3161 0.7433 0.135 Uiso 1 1 calc R . . . .
H25B H 0.3018 0.3814 0.7123 0.135 Uiso 1 1 calc R . . . .
C26 C 0.1904(11) 0.3339(8) 0.6968(9) 0.115(3) Uani 1 1 d . . . . .
H26A H 0.1490 0.3102 0.7176 0.138 Uiso 1 1 calc R . . . .
H26B H 0.1634 0.3713 0.6810 0.138 Uiso 1 1 calc R . . . .
C27 C 0.2258(12) 0.2942(8) 0.6549(9) 0.118(3) Uani 1 1 d . . . . .
C28 C 0.3920(8) 0.3640(6) 0.8109(7) 0.094(5) Uani 1 1 d . . . . .
H28A H 0.4360 0.3778 0.7868 0.141 Uiso 1 1 calc GR . . . .
H28B H 0.3692 0.3241 0.7981 0.141 Uiso 1 1 calc GR . . . .
H28C H 0.4144 0.3582 0.8468 0.141 Uiso 1 1 calc GR . . . .
C29 C 0.3019(8) 0.4284(7) 0.8722(6) 0.089(3) Uani 1 1 d . . . . .
H29A H 0.2522 0.4553 0.8735 0.107 Uiso 1 1 calc R . . . .
H29B H 0.2880 0.3880 0.8896 0.107 Uiso 1 1 calc R . . . .
C30 C 0.3665(9) 0.4588(8) 0.9031(6) 0.089(3) Uani 1 1 d . . . . .
C31 C 0.4004(6) 0.5108(5) 0.7752(4) 0.055(3) Uani 1 1 d . . . . .
C32 C 0.4849(7) 0.4895(7) 0.7930(6) 0.075(4) Uani 1 1 d . . . . .
H32A H 0.4793 0.4585 0.8217 0.112 Uiso 1 1 calc GR . . . .
H32B H 0.5162 0.5258 0.8060 0.112 Uiso 1 1 calc GR . . . .
H32C H 0.5140 0.4704 0.7628 0.112 Uiso 1 1 calc GR . . . .
C33 C 0.3965(5) 0.5736(4) 0.7516(4) 0.044(2) Uani 1 1 d . . . . .
C34 C 0.4713(6) 0.6118(5) 0.7360(5) 0.052(3) Uani 1 1 d . . . . .
H34 H 0.5126 0.6088 0.7654 0.063 Uiso 1 1 calc R . . . .
C35 C 0.4362(6) 0.6795(5) 0.7351(5) 0.062(3) Uani 1 1 d . . . . .
C36 C 0.3440(6) 0.6682(5) 0.7172(4) 0.048(2) Uani 1 1 d . . . . .
C37 C 0.5101(6) 0.5870(6) 0.6854(5) 0.068(3) Uani 1 1 d . . . . .
H37A H 0.4999 0.5411 0.6836 0.081 Uiso 1 1 calc R . . . .
H37B H 0.4818 0.6065 0.6547 0.081 Uiso 1 1 calc R . . . .
C38 C 0.5987(10) 0.5978(10) 0.6797(8) 0.124(4) Uani 1 1 d . U . . .
H38A H 0.6271 0.5788 0.7107 0.149 Uiso 1 1 calc R . . . .
H38B H 0.6090 0.6437 0.6807 0.149 Uiso 1 1 calc R . . . .
C40 C 0.4819(8) 0.7257(6) 0.6980(7) 0.085(4) Uani 1 1 d . . . . .
H40A H 0.4737 0.7688 0.7107 0.128 Uiso 1 1 calc GR . . . .
H40B H 0.4602 0.7218 0.6617 0.128 Uiso 1 1 calc GR . . . .
H40C H 0.5408 0.7157 0.6980 0.128 Uiso 1 1 calc GR . . . .
C41 C 0.4410(7) 0.7024(6) 0.7934(5) 0.071(3) Uani 1 1 d . . . . .
H41A H 0.4123 0.7435 0.7956 0.086 Uiso 0.56(3) 1 calc R . P A 1
H41B H 0.4098 0.6724 0.8157 0.086 Uiso 0.56(3) 1 calc R . P A 1
H41C H 0.4051 0.7399 0.7971 0.086 Uiso 0.44(3) 1 calc R . P A 2
H41D H 0.4181 0.6691 0.8166 0.086 Uiso 0.44(3) 1 calc R . P A 2
N12A N 0.5471(15) 0.7714(11) 0.8195(14) 0.110(5) Uani 0.56(3) 1 d . . P A 1
H12A H 0.5991 0.7816 0.8150 0.132 Uiso 0.56(3) 1 calc R . P A 1
H12B H 0.5103 0.8009 0.8255 0.132 Uiso 0.56(3) 1 calc R . P A 1
O5A O 0.5799(18) 0.6698(14) 0.8083(18) 0.108(5) Uani 0.56(3) 1 d . . P A 1
C42A C 0.5237(13) 0.7102(14) 0.8172(18) 0.110(4) Uani 0.56(3) 1 d . . P A 1
N12B N 0.5281(18) 0.7537(16) 0.8587(17) 0.108(5) Uani 0.44(3) 1 d . . P A 2
H12C H 0.5678 0.7469 0.8818 0.130 Uiso 0.44(3) 1 calc R . P A 2
H12D H 0.4911 0.7830 0.8650 0.130 Uiso 0.44(3) 1 calc R . P A 2
O5B O 0.585(2) 0.682(2) 0.817(2) 0.109(5) Uani 0.44(3) 1 d . . P A 2
C42B C 0.5239(15) 0.719(2) 0.813(2) 0.110(4) Uani 0.44(3) 1 d . . P A 2
C43 C 0.3303(6) 0.6704(5) 0.6583(4) 0.053(2) Uani 1 1 d . . . . .
H43A H 0.3637 0.6380 0.6410 0.080 Uiso 1 1 calc GR . . . .
H43B H 0.3462 0.7119 0.6447 0.080 Uiso 1 1 calc GR . . . .
H43C H 0.2720 0.6629 0.6507 0.080 Uiso 1 1 calc GR . . . .
C44 C 0.2780(6) 0.7065(4) 0.7444(4) 0.050(2) Uani 1 1 d . . . . .
H44 H 0.2949 0.7132 0.7823 0.060 Uiso 1 1 calc R . . . .
C45 C 0.2439(7) 0.7688(5) 0.7226(5) 0.063(3) Uani 1 1 d . . . . .
H45 H 0.2384 0.7652 0.6830 0.075 Uiso 1 1 calc R . . . .
C46 C 0.1577(7) 0.7718(4) 0.7470(5) 0.057(3) Uani 1 1 d . . . . .
C47 C 0.1351(5) 0.7018(4) 0.7498(4) 0.046(2) Uani 1 1 d . . . . .
C48 C 0.0550(6) 0.6744(6) 0.7589(4) 0.058(3) Uani 1 1 d . . . . .
C49 C -0.0211(7) 0.7166(6) 0.7665(5) 0.068(3) Uani 1 1 d . . . . .
H49A H -0.0393 0.7325 0.7317 0.101 Uiso 1 1 calc GR . . . .
H49B H -0.0069 0.7521 0.7897 0.101 Uiso 1 1 calc GR . . . .
H49C H -0.0655 0.6922 0.7829 0.101 Uiso 1 1 calc GR . . . .
C50 C 0.2987(8) 0.8257(5) 0.7355(7) 0.082(4) Uani 1 1 d . . . . .
H50A H 0.2995 0.8309 0.7747 0.098 Uiso 1 1 calc R . . . .
H50B H 0.3555 0.8152 0.7243 0.098 Uiso 1 1 calc R . . . .
C51 C 0.2764(9) 0.8894(8) 0.7108(8) 0.095(4) Uani 1 1 d . . . . .
C52 C 0.1573(8) 0.7979(6) 0.8045(5) 0.073(3) Uani 1 1 d . . . . .
H52A H 0.1089 0.7821 0.8235 0.109 Uiso 1 1 calc GR . . . .
H52B H 0.1555 0.8440 0.8034 0.109 Uiso 1 1 calc GR . . . .
H52C H 0.2073 0.7843 0.8231 0.109 Uiso 1 1 calc GR . . . .
C53 C 0.0957(8) 0.8124(5) 0.7135(5) 0.062(3) Uani 1 1 d . . . . .
H53A H 0.0436 0.8166 0.7336 0.075 Uiso 1 1 calc R . . . .
H53B H 0.1189 0.8551 0.7086 0.075 Uiso 1 1 calc R . . . .
C54 C 0.0780(8) 0.7844(6) 0.6601(5) 0.068(3) Uani 1 1 d . . . . .
H54A H 0.0647 0.7392 0.6641 0.082 Uiso 1 1 calc R . . . .
H54B H 0.1272 0.7881 0.6370 0.082 Uiso 1 1 calc R . . . .
C55 C 0.0026(9) 0.8200(6) 0.6330(5) 0.068(3) Uani 1 1 d . . . . .
C56 C -0.0476(11) 0.8858(6) 0.5637(6) 0.093(5) Uani 1 1 d . . . . .
H56A H -0.0231 0.9242 0.5480 0.112 Uiso 1 1 calc R . . . .
H56B H -0.0898 0.8993 0.5898 0.112 Uiso 1 1 calc R . . . .
C57 C -0.0883(8) 0.8501(6) 0.5211(5) 0.075(3) Uani 1 1 d . . . . .
H57 H -0.1119 0.8110 0.5372 0.090 Uiso 1 1 calc R . . . .
C58 C -0.1551(9) 0.8827(8) 0.4921(6) 0.094(5) Uani 1 1 d . . . . .
H58A H -0.1353 0.8954 0.4568 0.140 Uiso 1 1 calc GR . . . .
H58B H -0.1720 0.9200 0.5122 0.140 Uiso 1 1 calc GR . . . .
H58C H -0.2021 0.8542 0.4881 0.140 Uiso 1 1 calc GR . . . .
C59 C 0.0153(8) 0.6646(6) 0.5169(5) 0.074(4) Uani 1 1 d . . . . .
H59 H 0.0001 0.6467 0.4813 0.089 Uiso 1 1 calc R . . . .
C60 C -0.0407(6) 0.6362(7) 0.5596(5) 0.077(4) Uani 1 1 d . . . . .
H60 H -0.0438 0.6674 0.5894 0.093 Uiso 1 1 calc R . . . .
C61 C 0.0771(5) 0.5749(5) 0.5584(4) 0.050(2) Uani 1 1 d . . . . .
H61 H 0.0750 0.5425 0.5295 0.060 Uiso 1 1 calc R . . . .
C62 C 0.1019(7) 0.6385(5) 0.5339(4) 0.058(3) Uani 1 1 d . . . . .
H62 H 0.1409 0.6341 0.5033 0.070 Uiso 1 1 calc R . . . .
C63 C -0.1258(8) 0.6224(11) 0.5435(5) 0.115(7) Uani 1 1 d . . . . .
H63A H -0.1516 0.6605 0.5282 0.138 Uiso 1 1 calc R . . . .
H63B H -0.1584 0.6092 0.5749 0.138 Uiso 1 1 calc R . . . .
C64 C -0.1986(10) 0.5453(10) 0.4836(8) 0.117(2) Uani 1 1 d . . . . .
C65 C -0.2692(10) 0.4766(10) 0.4164(8) 0.117(2) Uani 1 1 d . . . . .
H65A H -0.2736 0.4888 0.3784 0.141 Uiso 1 1 calc R . . . .
H65B H -0.3200 0.4894 0.4353 0.141 Uiso 1 1 calc R . . . .
C66 C -0.2526(10) 0.4045(10) 0.4226(8) 0.118(2) Uani 1 1 d . . . . .
H66A H -0.2368 0.3934 0.4595 0.142 Uiso 1 1 calc R . . . .
H66B H -0.3008 0.3791 0.4116 0.142 Uiso 1 1 calc R . . . .
C67 C -0.1080(9) 0.4205(10) 0.4116(8) 0.117(2) Uani 1 1 d . . . . .
H67A H -0.0599 0.4093 0.3894 0.140 Uiso 1 1 calc R . . . .
H67B H -0.1010 0.4014 0.4473 0.140 Uiso 1 1 calc R . . . .
C68 C -0.1159(9) 0.4906(10) 0.4162(8) 0.115(2) Uani 1 1 d . . . . .
H68A H -0.0686 0.5078 0.4365 0.138 Uiso 1 1 calc R . . . .
H68B H -0.1156 0.5098 0.3802 0.138 Uiso 1 1 calc R . . . .
Co1 Co 0.21924(6) 0.58076(6) 0.75293(5) 0.0437(4) Uani 1 1 d . . . . .
N1 N 0.2356(7) 0.6150(6) 0.8682(5) 0.081(3) Uani 1 1 d . . . . .
N2 N 0.1039(5) 0.5661(4) 0.7620(4) 0.056(2) Uani 1 1 d . . . . .
N3 N 0.2543(5) 0.4964(4) 0.7680(3) 0.051(2) Uani 1 1 d . . . . .
N4 N 0.3287(4) 0.6032(4) 0.7393(3) 0.0414(17) Uani 1 1 d . . . . .
N5 N 0.2009(4) 0.6672(4) 0.7442(3) 0.0435(17) Uani 1 1 d . . . . .
N6 N 0.2015(5) 0.5573(4) 0.6752(3) 0.0466(19) Uani 1 1 d . . . . .
N7 N 0.1330(5) 0.5546(4) 0.5981(3) 0.051(2) Uani 1 1 d . . . . .
N8 N -0.2363(6) 0.6670(5) 0.7483(5) 0.076(3) Uani 1 1 d . . . . .
H8A H -0.2620 0.6864 0.7744 0.091 Uiso 1 1 calc R . . . .
H8B H -0.2182 0.6885 0.7207 0.091 Uiso 1 1 calc R . . . .
N9 N 0.2437(10) 0.3166(7) 0.6086(8) 0.133(4) Uani 1 1 d . . . . .
H9D H 0.2498 0.2911 0.5812 0.160 Uiso 1 1 calc R . . . .
H9E H 0.2499 0.3574 0.6043 0.160 Uiso 1 1 calc R . . . .
N10 N 0.3616(8) 0.5222(6) 0.9108(5) 0.096(3) Uani 1 1 d . . . . .
H10D H 0.4009 0.5420 0.9281 0.115 Uiso 1 1 calc R . . . .
H10E H 0.3192 0.5433 0.8983 0.115 Uiso 1 1 calc R . . . .
N13 N 0.2868(7) 0.9370(5) 0.7440(6) 0.096(3) Uani 1 1 d . . . . .
H13A H 0.2704 0.9750 0.7348 0.115 Uiso 1 1 calc R . . . .
H13B H 0.3101 0.9308 0.7752 0.115 Uiso 1 1 calc R . . . .
N14 N 0.0151(9) 0.8524(5) 0.5914(5) 0.095(4) Uani 1 1 d . . . . .
H14 H 0.0656 0.8543 0.5788 0.114 Uiso 1 1 calc R . . . .
N15 N -0.1911(8) 0.5057(8) 0.4430(6) 0.117(2) Uani 1 1 d . . . . .
N16 N -0.1855(8) 0.3976(8) 0.3863(6) 0.116(2) Uani 1 1 d . . . . .
O1 O -0.2485(6) 0.5723(4) 0.7881(4) 0.085(3) Uani 1 1 d . . . . .
O2 O 0.2180(9) 0.2306(6) 0.6563(6) 0.142(3) Uani 1 1 d . . . . .
O3 O 0.4284(6) 0.4308(5) 0.9217(4) 0.104(3) Uani 1 1 d . . . . .
O6 O 0.2448(8) 0.8925(5) 0.6665(5) 0.105(3) Uani 1 1 d . . . . .
O7 O -0.0622(8) 0.8192(5) 0.6572(4) 0.099(3) Uani 1 1 d . . . . .
O8 O -0.0255(6) 0.8314(4) 0.4831(4) 0.087(3) Uani 1 1 d . . . . .
O9 O 0.0575(8) 0.7685(7) 0.4250(5) 0.127(4) Uani 1 1 d . . . . .
O10 O -0.0851(7) 0.7386(4) 0.4445(5) 0.103(3) Uani 1 1 d . . . . .
O11 O 0.0113(7) 0.7274(4) 0.5146(3) 0.095(3) Uani 1 1 d . . . . .
O12 O -0.0012(4) 0.5811(5) 0.5806(3) 0.077(2) Uani 1 1 d . . . . .
O13 O 0.1325(5) 0.6771(3) 0.5749(3) 0.063(2) Uani 1 1 d . . . . .
H13 H 0.1690 0.7010 0.5626 0.095 Uiso 1 1 calc GR . . . .
O14 O -0.1242(6) 0.5706(6) 0.5028(5) 0.110(2) Uani 1 1 d . . . . .
O15 O -0.2597(7) 0.5657(7) 0.5057(5) 0.126(3) Uani 1 1 d . . . . .
P1 P -0.0105(3) 0.7660(2) 0.46055(16) 0.0902(13) Uani 1 1 d . . . . .
N11 N 0.6528(9) 0.5100(8) 0.6362(8) 0.135(4) Uani 1 1 d . U . . .
H11A H 0.6688 0.4878 0.6084 0.162 Uiso 1 1 calc R . . . .
H11B H 0.6480 0.4920 0.6676 0.162 Uiso 1 1 calc R . . . .
C39 C 0.6355(11) 0.5722(10) 0.6304(8) 0.130(4) Uani 1 1 d . U . . .
O4 O 0.6382(8) 0.6072(7) 0.5892(7) 0.141(4) Uani 1 1 d . U . . .

loop_
_atom_site_aniso_label
_atom_site_aniso_U_11
_atom_site_aniso_U_22
_atom_site_aniso_U_33
_atom_site_aniso_U_23
_atom_site_aniso_U_13
_atom_site_aniso_U_12
C1 0.052(6) 0.057(6) 0.057(7) 0.019(5) 0.009(5) 0.009(5)
C2 0.040(5) 0.048(5) 0.063(6) 0.017(5) -0.008(4) -0.003(4)
C3 0.041(5) 0.041(5) 0.070(7) 0.015(5) -0.005(5) 0.001(4)
C4 0.076(7) 0.047(6) 0.052(6) -0.008(5) -0.015(5) 0.002(5)
C5 0.056(6) 0.052(6) 0.071(7) 0.000(6) -0.002(5) -0.002(5)
C6 0.051(6) 0.063(7) 0.067(7) -0.005(6) -0.003(5) -0.001(5)
C7 0.040(5) 0.045(5) 0.069(7) 0.003(5) -0.010(5) 0.000(4)
C8 0.046(5) 0.045(5) 0.053(6) 0.013(5) -0.007(4) -0.009(4)
C9 0.097(10) 0.078(9) 0.099(10) -0.027(8) -0.020(8) 0.025(8)
C10 0.087(9) 0.103(11) 0.078(8) -0.016(8) -0.020(7) 0.038(9)
C11 0.038(5) 0.048(6) 0.101(9) 0.035(6) 0.005(5) 0.009(4)
C12 0.042(5) 0.059(7) 0.138(12) 0.044(8) 0.029(7) 0.008(5)
C13 0.047(6) 0.074(9) 0.22(2) 0.082(12) 0.022(9) 0.011(6)
C14 0.041(5) 0.061(7) 0.136(13) 0.051(8) 0.015(6) -0.001(5)
C15 0.049(6) 0.057(7) 0.105(10) -0.004(7) 0.009(6) -0.009(5)
C16 0.061(7) 0.064(7) 0.114(10) -0.007(8) 0.004(7) 0.007(6)
C17 0.046(6) 0.066(7) 0.105(10) -0.004(8) 0.018(7) 0.006(5)
C18 0.064(8) 0.086(10) 0.21(2) 0.070(12) 0.066(11) 0.022(7)
C19 0.076(9) 0.075(10) 0.170(17) -0.006(10) -0.050(10) -0.024(7)
C20 0.044(6) 0.043(6) 0.186(17) 0.053(8) 0.009(7) -0.005(5)
C21 0.063(7) 0.036(5) 0.121(11) 0.041(6) 0.019(6) -0.002(5)
C22 0.094(6) 0.069(5) 0.162(8) 0.037(5) -0.015(6) -0.020(5)
C23 0.072(5) 0.100(6) 0.087(5) 0.039(5) 0.014(4) 0.035(5)
C24 0.040(5) 0.046(6) 0.062(6) 0.023(5) 0.004(4) 0.009(4)
C25 0.103(6) 0.070(5) 0.166(8) 0.030(5) -0.015(6) -0.022(5)
C26 0.101(6) 0.076(5) 0.168(8) 0.029(5) -0.016(6) -0.021(5)
C27 0.110(6) 0.078(5) 0.167(8) 0.030(5) -0.014(6) -0.025(5)
C28 0.067(8) 0.069(8) 0.146(14) 0.034(9) 0.022(8) 0.033(7)
C29 0.076(5) 0.102(6) 0.088(5) 0.039(5) 0.013(4) 0.037(5)
C30 0.079(5) 0.104(6) 0.085(5) 0.041(5) 0.012(4) 0.036(5)
C31 0.042(5) 0.066(7) 0.057(6) 0.020(5) -0.002(4) 0.008(5)
C32 0.044(6) 0.084(9) 0.096(9) 0.023(8) -0.021(6) 0.002(6)
C33 0.043(5) 0.049(5) 0.040(4) 0.006(5) 0.006(4) 0.001(4)
C34 0.039(5) 0.047(5) 0.070(7) 0.011(5) -0.009(4) -0.003(4)
C35 0.039(5) 0.063(7) 0.084(8) -0.009(6) -0.009(5) -0.009(5)
C36 0.045(5) 0.041(5) 0.060(6) 0.017(5) -0.005(4) -0.010(4)
C37 0.033(5) 0.070(8) 0.100(9) 0.007(7) 0.003(5) 0.005(5)
C38 0.080(6) 0.129(9) 0.163(10) -0.033(8) 0.036(7) -0.008(6)
C40 0.054(7) 0.073(9) 0.128(12) 0.016(8) -0.007(7) -0.019(6)
C41 0.057(6) 0.073(8) 0.085(8) 0.000(7) -0.032(6) 0.002(6)
N12A 0.081(7) 0.096(10) 0.155(12) -0.040(9) -0.054(8) -0.003(7)
O5A 0.077(7) 0.099(10) 0.149(12) -0.040(8) -0.059(7) -0.004(7)
C42A 0.081(7) 0.097(10) 0.152(11) -0.041(8) -0.055(8) -0.002(7)
N12B 0.076(8) 0.099(10) 0.150(12) -0.043(9) -0.059(8) -0.002(7)
O5B 0.079(7) 0.096(10) 0.153(12) -0.038(9) -0.057(8) -0.002(7)
C42B 0.080(7) 0.097(10) 0.152(11) -0.041(8) -0.055(8) -0.003(7)
C43 0.051(6) 0.053(6) 0.056(6) 0.009(5) 0.006(5) -0.011(5)
C44 0.057(5) 0.044(5) 0.050(5) -0.006(5) 0.001(5) -0.011(4)
C45 0.066(7) 0.039(5) 0.083(8) 0.011(5) 0.004(6) -0.002(5)
C46 0.074(6) 0.039(5) 0.059(6) -0.002(5) -0.024(6) 0.010(4)
C47 0.049(5) 0.044(5) 0.043(5) 0.000(5) -0.003(5) 0.011(4)
C48 0.049(5) 0.074(7) 0.049(6) 0.008(5) -0.003(5) 0.020(5)
C49 0.059(6) 0.077(8) 0.068(7) 0.002(6) -0.003(5) 0.029(6)
C50 0.067(7) 0.050(6) 0.129(12) 0.011(7) 0.002(7) -0.012(5)
C51 0.071(7) 0.077(7) 0.135(10) -0.008(8) 0.004(7) -0.001(6)
C52 0.069(7) 0.076(8) 0.073(8) -0.017(7) -0.028(6) 0.010(6)
C53 0.075(7) 0.046(6) 0.066(7) 0.008(5) -0.023(6) 0.012(5)
C54 0.081(8) 0.054(7) 0.069(7) 0.001(6) -0.010(6) 0.026(6)
C55 0.084(9) 0.054(7) 0.065(8) -0.018(6) -0.028(7) 0.018(6)
C56 0.154(14) 0.060(8) 0.065(8) 0.000(6) -0.020(9) 0.020(9)
C57 0.082(8) 0.075(8) 0.068(8) 0.013(7) -0.008(7) 0.019(7)
C58 0.081(9) 0.117(12) 0.083(9) -0.001(9) -0.015(7) 0.043(9)
C59 0.092(9) 0.084(9) 0.047(6) 0.003(6) 0.007(6) 0.051(8)
C60 0.038(6) 0.113(11) 0.082(8) -0.021(8) -0.003(5) 0.026(6)
C61 0.044(5) 0.055(6) 0.050(5) 0.000(5) -0.007(4) 0.013(5)
C62 0.060(6) 0.065(7) 0.050(6) -0.008(5) -0.017(5) 0.005(5)
C63 0.053(7) 0.24(2) 0.056(7) -0.022(10) -0.001(6) 0.044(10)
C64 0.073(4) 0.156(5) 0.121(5) -0.010(4) 0.016(4) 0.017(4)
C65 0.074(4) 0.156(5) 0.122(5) -0.009(4) 0.016(3) 0.017(4)
C66 0.076(4) 0.156(5) 0.123(5) -0.012(5) 0.017(4) 0.014(4)
C67 0.074(4) 0.155(5) 0.122(5) -0.012(4) 0.015(4) 0.018(4)
C68 0.072(3) 0.154(5) 0.121(5) -0.011(4) 0.017(3) 0.016(4)
Co1 0.0358(6) 0.0441(7) 0.0512(7) 0.0170(6) -0.0003(5) 0.0012(5)
N1 0.090(8) 0.101(9) 0.052(6) 0.006(6) 0.006(5) 0.007(6)
N2 0.039(4) 0.051(5) 0.077(6) 0.025(4) 0.009(4) 0.005(3)
N3 0.048(4) 0.044(4) 0.061(5) 0.012(4) 0.002(4) -0.002(4)
N4 0.034(4) 0.047(4) 0.043(4) 0.010(3) 0.001(3) -0.004(3)
N5 0.041(4) 0.047(4) 0.043(4) 0.003(4) -0.012(3) -0.006(3)
N6 0.042(4) 0.044(4) 0.053(5) 0.005(4) -0.003(4) 0.008(3)
N7 0.045(4) 0.048(5) 0.060(5) -0.004(4) -0.005(4) 0.003(4)
N8 0.072(6) 0.062(6) 0.095(7) 0.016(6) -0.001(6) 0.010(5)
N9 0.137(7) 0.086(6) 0.177(9) 0.021(6) -0.007(7) -0.036(6)
N10 0.088(5) 0.112(6) 0.088(6) 0.025(6) 0.008(5) 0.046(5)
N13 0.084(6) 0.047(5) 0.156(9) -0.004(6) 0.002(7) 0.001(4)
N14 0.143(11) 0.062(7) 0.080(8) 0.002(6) -0.058(8) 0.032(7)
N15 0.074(3) 0.155(5) 0.123(5) -0.012(4) 0.017(3) 0.017(4)
N16 0.072(4) 0.154(5) 0.121(5) -0.013(4) 0.017(4) 0.015(4)
O1 0.087(6) 0.066(5) 0.102(7) 0.017(5) 0.006(5) 0.016(5)
O2 0.141(7) 0.103(6) 0.183(9) 0.022(6) -0.005(7) -0.015(6)
O3 0.088(5) 0.122(6) 0.102(5) 0.038(5) 0.007(4) 0.043(5)
O6 0.117(7) 0.068(5) 0.128(8) 0.005(6) 0.020(6) -0.001(5)
O7 0.116(8) 0.081(7) 0.100(7) -0.017(6) -0.034(7) 0.054(6)
O8 0.109(7) 0.077(6) 0.076(6) 0.019(5) -0.024(5) 0.032(5)
O9 0.123(9) 0.165(12) 0.095(8) 0.016(8) 0.003(7) 0.033(9)
O10 0.106(8) 0.054(5) 0.149(10) 0.021(6) -0.005(7) -0.001(5)
O11 0.149(9) 0.075(6) 0.062(5) -0.005(4) -0.036(5) 0.060(6)
O12 0.054(4) 0.110(7) 0.066(5) 0.034(5) -0.010(4) 0.014(5)
O13 0.082(5) 0.048(4) 0.061(5) 0.008(4) -0.011(4) -0.001(4)
O14 0.066(3) 0.151(5) 0.114(5) -0.010(4) 0.013(3) 0.020(4)
O15 0.078(5) 0.169(7) 0.130(6) -0.010(6) 0.023(5) 0.019(5)
P1 0.114(3) 0.087(3) 0.069(2) -0.003(2) -0.028(2) 0.036(2)
N11 0.104(7) 0.132(8) 0.169(10) -0.040(8) 0.037(7) -0.001(7)
C39 0.090(6) 0.133(9) 0.167(10) -0.035(8) 0.035(7) -0.008(7)
O4 0.109(6) 0.149(9) 0.165(10) -0.030(7) 0.032(7) -0.007(7)

loop_
_atom_type_symbol
_atom_type_description
_atom_type_scat_dispersion_real
_atom_type_scat_dispersion_imag
_atom_type_scat_source
C C 0.0033 0.0016 'International Tables Vol C Tables 4.2.6.8 and 6.1.1.4'
H H 0.0000 0.0000 'International Tables Vol C Tables 4.2.6.8 and 6.1.1.4'
Co Co 0.3494 0.9721 'International Tables Vol C Tables 4.2.6.8 and 6.1.1.4'
N N 0.0061 0.0033 'International Tables Vol C Tables 4.2.6.8 and 6.1.1.4'
O O 0.0106 0.0060 'International Tables Vol C Tables 4.2.6.8 and 6.1.1.4'
P P 0.1023 0.0942 'International Tables Vol C Tables 4.2.6.8 and 6.1.1.4'

loop_
_exptl_crystal_face_index_h
_exptl_crystal_face_index_k
_exptl_crystal_face_index_l
_exptl_crystal_face_perp_dist
_exptl_oxdiff_crystal_face_indexfrac_h
_exptl_oxdiff_crystal_face_indexfrac_k
_exptl_oxdiff_crystal_face_indexfrac_l
_exptl_oxdiff_crystal_face_x
_exptl_oxdiff_crystal_face_y
_exptl_oxdiff_crystal_face_z
0 -1 -1 0.0865 -0.0003 -0.9997 -0.9998 -0.0400 0.0066 0.0164
0 1 -1 0.0982 0.0004 1.0001 -0.9986 -0.0064 -0.0389 -0.0190
0 -1 1 0.0792 -0.0004 -1.0001 0.9986 0.0064 0.0389 0.0190
-2 1 0 0.1199 -1.9987 0.9989 0.0005 -0.0070 0.0173 -0.0915
2 -1 0 0.1199 1.9987 -0.9989 -0.0005 0.0070 -0.0173 0.0915
1 1 3 0.0656 0.9997 0.9998 2.9982 0.0983 0.0056 0.0231
-3 -4 0 0.1018 -3.0000 -4.0009 -0.0025 -0.1030 0.1510 -0.0399
2 5 3 0.0246 2.0007 4.9997 3.0005 0.1775 -0.1053 -0.0108

loop_
_geom_angle_atom_site_label_1
_geom_angle_atom_site_label_2
_geom_angle_atom_site_label_3
_geom_angle
N1 C1 Co1 175.0(11)
N6 C2 H2 123.8
N6 C2 N7 112.4(9)
N7 C2 H2 123.8
C4 C3 C8 122.9(9)
N7 C3 C4 131.4(9)
N7 C3 C8 105.6(9)
C3 C4 H4 121.5
C5 C4 C3 117.0(9)
C5 C4 H4 121.5
C4 C5 C6 120.5(10)
C4 C5 C9 121.4(11)
C6 C5 C9 117.9(10)
C5 C6 C10 119.7(10)
C7 C6 C5 121.1(10)
C7 C6 C10 119.1(10)
C6 C7 H7 119.6
C6 C7 C8 120.8(10)
C8 C7 H7 119.6
C7 C8 C3 117.3(10)
N6 C8 C3 109.2(8)
N6 C8 C7 133.5(9)
C5 C9 H9A 109.5
C5 C9 H9B 109.5
C5 C9 H9C 109.5
H9A C9 H9B 109.5
H9A C9 H9C 109.5
H9B C9 H9C 109.5
C6 C10 H10A 109.5
C6 C10 H10B 109.5
C6 C10 H10C 109.5
H10A C10 H10B 109.5
H10A C10 H10C 109.5
H10B C10 H10C 109.5
C48 C11 C12 124.3(9)
C48 C11 N2 126.1(9)
N2 C11 C12 109.6(9)
C11 C12 H12 109.0
C11 C12 C13 104.8(8)
C13 C12 H12 109.0
C15 C12 C11 111.5(9)
C15 C12 H12 109.0
C15 C12 C13 113.3(14)
C14 C13 C12 101.0(9)
C14 C13 C19 107.8(14)
C18 C13 C12 114.3(15)
C18 C13 C14 109.9(14)
C18 C13 C19 107.7(15)
C19 C13 C12 115.8(14)
C20 C14 C13 123.0(10)
N2 C14 C13 112.1(10)
N2 C14 C20 124.9(9)
C12 C15 H15A 107.9
C12 C15 H15B 107.9
C12 C15 C16 117.5(11)
H15A C15 H15B 107.2
C16 C15 H15A 107.9
C16 C15 H15B 107.9
C15 C16 H16A 109.5
C15 C16 H16B 109.5
C15 C16 C17 110.9(11)
H16A C16 H16B 108.0
C17 C16 H16A 109.5
C17 C16 H16B 109.5
N8 C17 C16 116.6(13)
N8 C17 O1 125.5(12)
O1 C17 C16 117.9(11)
C13 C18 H18A 109.5
C13 C18 H18B 109.5
C13 C18 H18C 109.5
H18A C18 H18B 109.5
H18A C18 H18C 109.5
H18B C18 H18C 109.5
C13 C19 H19A 109.5
C13 C19 H19B 109.5
C13 C19 H19C 109.5
H19A C19 H19B 109.5
H19A C19 H19C 109.5
H19B C19 H19C 109.5
C14 C20 H20 116.1
C21 C20 C14 127.9(10)
C21 C20 H20 116.1
C20 C21 C22 125.6(10)
C20 C21 N3 126.5(10)
N3 C21 C22 107.6(10)
C21 C22 H22 110.4
C21 C22 C23 100.3(11)
C23 C22 H22 110.4
C25 C22 C21 111.9(15)
C25 C22 H22 110.4
C25 C22 C23 113.1(15)
C24 C23 C22 99.2(10)
C24 C23 C28 121.4(10)
C24 C23 C29 109.4(12)
C28 C23 C22 108.5(13)
C28 C23 C29 107.7(11)
C29 C23 C22 110.1(12)
C31 C24 C23 128.1(9)
C31 C24 N3 122.9(9)
N3 C24 C23 108.7(9)
C22 C25 H25A 108.1
C22 C25 H25B 108.1
C22 C25 C26 117.0(16)
H25A C25 H25B 107.3
C26 C25 H25A 108.1
C26 C25 H25B 108.1
C25 C26 H26A 110.5
C25 C26 H26B 110.5
H26A C26 H26B 108.7
C27 C26 C25 106.0(16)
C27 C26 H26A 110.5
C27 C26 H26B 110.5
N9 C27 C26 121.4(17)
N9 C27 O2 114(2)
O2 C27 C26 121.2(18)
C23 C28 H28A 109.5
C23 C28 H28B 109.5
C23 C28 H28C 109.5
H28A C28 H28B 109.5
H28A C28 H28C 109.5
H28B C28 H28C 109.5
C23 C29 H29A 108.3
C23 C29 H29B 108.3
H29A C29 H29B 107.4
C30 C29 C23 116.0(12)
C30 C29 H29A 108.3
C30 C29 H29B 108.3
N10 C30 C29 118.2(12)
O3 C30 C29 124.2(16)
O3 C30 N10 117.6(16)
C24 C31 C32 123.1(10)
C24 C31 C33 121.2(8)
C33 C31 C32 115.6(9)
C31 C32 H32A 109.5
C31 C32 H32B 109.5
C31 C32 H32C 109.5
H32A C32 H32B 109.5
H32A C32 H32C 109.5
H32B C32 H32C 109.5
C31 C33 C34 124.0(8)
N4 C33 C31 125.0(8)
N4 C33 C34 111.0(8)
C33 C34 H34 108.4
C33 C34 C35 101.9(8)
C35 C34 H34 108.4
C37 C34 C33 111.4(9)
C37 C34 H34 108.4
C37 C34 C35 117.7(9)
C34 C35 C36 102.2(8)
C40 C35 C34 115.0(10)
C40 C35 C36 112.4(10)
C40 C35 C41 110.3(10)
C41 C35 C34 105.1(9)
C41 C35 C36 111.3(9)
C43 C36 C35 114.6(9)
C43 C36 C44 108.9(8)
C43 C36 N4 111.5(8)
C44 C36 C35 117.6(9)
C44 C36 N4 102.2(7)
N4 C36 C35 101.0(8)
C34 C37 H37A 108.3
C34 C37 H37B 108.3
H37A C37 H37B 107.4
C38 C37 C34 116.0(12)
C38 C37 H37A 108.3
C38 C37 H37B 108.3
C37 C38 H38A 108.5
C37 C38 H38B 108.5
C37 C38 C39 115.0(15)
H38A C38 H38B 107.5
C39 C38 H38A 108.5
C39 C38 H38B 108.5
C35 C40 H40A 109.5
C35 C40 H40B 109.5
C35 C40 H40C 109.5
H40A C40 H40B 109.5
H40A C40 H40C 109.5
H40B C40 H40C 109.5
C35 C41 H41A 107.9
C35 C41 H41B 107.9
C35 C41 H41C 108.3
C35 C41 H41D 108.3
H41A C41 H41B 107.2
H41C C41 H41D 107.4
C42A C41 C35 118(2)
C42A C41 H41A 107.9
C42A C41 H41B 107.9
C42B C41 C35 116(2)
C42B C41 H41C 108.3
C42B C41 H41D 108.3
H12A N12A H12B 120.0
C42A N12A H12A 120.0
C42A N12A H12B 120.0
N12A C42A C41 112(2)
O5A C42A C41 120(2)
O5A C42A N12A 117(3)
H12C N12B H12D 120.0
C42B N12B H12C 120.0
C42B N12B H12D 120.0
N12B C42B C41 117(3)
O5B C42B C41 127(3)
O5B C42B N12B 103(3)
C36 C43 H43A 109.5
C36 C43 H43B 109.5
C36 C43 H43C 109.5
H43A C43 H43B 109.5
H43A C43 H43C 109.5
H43B C43 H43C 109.5
C36 C44 H44 108.2
C36 C44 C45 124.1(9)
C45 C44 H44 108.2
N5 C44 C36 107.0(7)
N5 C44 H44 108.2
N5 C44 C45 100.2(8)
C44 C45 H45 108.6
C44 C45 C50 113.3(10)
C46 C45 C44 103.0(8)
C46 C45 H45 108.6
C46 C45 C50 114.5(10)
C50 C45 H45 108.6
C45 C46 C47 101.4(8)
C45 C46 C52 113.1(9)
C45 C46 C53 113.4(10)
C47 C46 C52 107.7(10)
C47 C46 C53 113.9(8)
C52 C46 C53 107.3(9)
C48 C47 C46 127.9(8)
N5 C47 C46 110.2(8)
N5 C47 C48 121.9(9)
C11 C48 C47 122.7(9)
C11 C48 C49 116.8(10)
C47 C48 C49 120.5(10)
C48 C49 H49A 109.5
C48 C49 H49B 109.5
C48 C49 H49C 109.5
H49A C49 H49B 109.5
H49A C49 H49C 109.5
H49B C49 H49C 109.5
C45 C50 H50A 107.7
C45 C50 H50B 107.7
H50A C50 H50B 107.1
C51 C50 C45 118.3(12)
C51 C50 H50A 107.7
C51 C50 H50B 107.7
N13 C51 C50 113.2(16)
O6 C51 C50 120.8(15)
O6 C51 N13 125.6(16)
C46 C52 H52A 109.5
C46 C52 H52B 109.5
C46 C52 H52C 109.5
H52A C52 H52B 109.5
H52A C52 H52C 109.5
H52B C52 H52C 109.5
C46 C53 H53A 109.1
C46 C53 H53B 109.1
H53A C53 H53B 107.8
C54 C53 C46 112.6(9)
C54 C53 H53A 109.1
C54 C53 H53B 109.1
C53 C54 H54A 109.7
C53 C54 H54B 109.7
C53 C54 C55 109.9(9)
H54A C54 H54B 108.2
C55 C54 H54A 109.7
C55 C54 H54B 109.7
N14 C55 C54 119.0(14)
O7 C55 C54 116.6(12)
O7 C55 N14 124.0(13)
H56A C56 H56B 107.5
C57 C56 H56A 108.6
C57 C56 H56B 108.6
N14 C56 H56A 108.6
N14 C56 H56B 108.6
N14 C56 C57 114.8(11)
C56 C57 H57 107.9
C56 C57 C58 116.4(12)
C58 C57 H57 107.9
O8 C57 C56 107.6(12)
O8 C57 H57 107.9
O8 C57 C58 108.8(11)
C57 C58 H58A 109.5
C57 C58 H58B 109.5
C57 C58 H58C 109.5
H58A C58 H58B 109.5
H58A C58 H58C 109.5
H58B C58 H58C 109.5
C60 C59 H59 109.2
C60 C59 C62 101.7(9)
C62 C59 H59 109.2
O11 C59 H59 109.2
O11 C59 C60 113.3(10)
O11 C59 C62 114.0(12)
C59 C60 H60 106.9
C63 C60 C59 116.5(12)
C63 C60 H60 106.9
O12 C60 C59 108.2(8)
O12 C60 H60 106.9
O12 C60 C63 111.1(14)
C62 C61 H61 108.9
N7 C61 H61 108.9
N7 C61 C62 112.4(8)
O12 C61 H61 108.9
O12 C61 C62 108.3(8)
O12 C61 N7 109.5(8)
C59 C62 H62 113.0
C61 C62 C59 100.7(9)
C61 C62 H62 113.0
O13 C62 C59 108.0(9)
O13 C62 C61 108.3(9)
O13 C62 H62 113.0
C60 C63 H63A 110.0
C60 C63 H63B 110.0
C60 C63 O14 108.4(11)
H63A C63 H63B 108.4
O14 C63 H63A 110.0
O14 C63 H63B 110.0
N15 C64 O14 115.2(14)
O15 C64 N15 130.6(18)
O15 C64 O14 114.1(17)
H65A C65 H65B 109.3
C66 C65 H65A 111.4
C66 C65 H65B 111.4
N15 C65 H65A 111.4
N15 C65 H65B 111.4
N15 C65 C66 101.8(14)
C65 C66 H66A 111.8
C65 C66 H66B 111.8
H66A C66 H66B 109.5
N16 C66 C65 99.8(15)
N16 C66 H66A 111.8
N16 C66 H66B 111.8
H67A C67 H67B 108.6
C68 C67 H67A 110.4
C68 C67 H67B 110.4
N16 C67 H67A 110.4
N16 C67 H67B 110.4
N16 C67 C68 106.6(15)
C67 C68 H68A 109.8
C67 C68 H68B 109.8
H68A C68 H68B 108.3
N15 C68 C67 109.3(16)
N15 C68 H68A 109.8
N15 C68 H68B 109.8
C1 Co1 N6 176.8(4)
N2 Co1 C1 90.9(4)
N2 Co1 N3 96.6(4)
N2 Co1 N6 86.2(4)
N3 Co1 C1 88.8(4)
N3 Co1 N6 90.1(3)
N4 Co1 C1 91.7(4)
N4 Co1 N2 173.4(3)
N4 Co1 N3 89.6(3)
N4 Co1 N5 83.1(3)
N4 Co1 N6 91.3(3)
N5 Co1 C1 85.4(4)
N5 Co1 N2 91.0(3)
N5 Co1 N3 170.5(3)
N5 Co1 N6 96.1(3)
C11 N2 Co1 125.3(7)
C14 N2 C11 111.9(8)
C14 N2 Co1 122.6(7)
C21 N3 Co1 120.5(7)
C24 N3 C21 110.9(8)
C24 N3 Co1 128.2(7)
C33 N4 C36 112.9(7)
C33 N4 Co1 129.4(6)
C36 N4 Co1 117.2(6)
C44 N5 Co1 114.2(6)
C47 N5 C44 111.6(8)
C47 N5 Co1 132.1(6)
C2 N6 C8 105.8(8)
C2 N6 Co1 121.3(7)
C8 N6 Co1 132.9(6)
C2 N7 C3 107.0(8)
C2 N7 C61 124.5(8)
C3 N7 C61 127.4(9)
C17 N8 H8A 120.0
C17 N8 H8B 120.0
H8A N8 H8B 120.0
C27 N9 H9D 120.0
C27 N9 H9E 120.0
H9D N9 H9E 120.0
C30 N10 H10D 120.0
C30 N10 H10E 120.0
H10D N10 H10E 120.0
C51 N13 H13A 120.0
C51 N13 H13B 120.0
H13A N13 H13B 120.0
C55 N14 C56 123.9(16)
C55 N14 H14 118.0
C56 N14 H14 118.0
C64 N15 C65 120.3(13)
C64 N15 C68 125.5(16)
C68 N15 C65 113.9(14)
C66 N16 C67 110.0(15)
C57 O8 P1 127.5(10)
C59 O11 P1 123.5(8)
C61 O12 C60 109.9(9)
C62 O13 H13 109.5
C64 O14 C63 119.9(11)
O8 P1 O11 100.8(5)
O9 P1 O8 109.0(8)
O9 P1 O11 111.9(7)
O10 P1 O8 110.3(6)
O10 P1 O9 120.4(8)
O10 P1 O11 102.6(7)
H11A N11 H11B 120.0
C39 N11 H11A 120.0
C39 N11 H11B 120.0
N11 C39 C38 110.7(18)
O4 C39 C38 118.5(19)
O4 C39 N11 130.4(18)

loop_
_geom_bond_atom_site_label_1
_geom_bond_atom_site_label_2
_geom_bond_distance
C1 Co1 1.943(13)
C1 N1 1.052(14)
C2 H2 0.9500
C2 N6 1.336(12)
C2 N7 1.349(13)
C3 C4 1.403(15)
C3 C8 1.410(14)
C3 N7 1.381(12)
C4 H4 0.9500
C4 C5 1.393(16)
C5 C6 1.404(16)
C5 C9 1.485(18)
C6 C7 1.360(16)
C6 C10 1.513(17)
C7 H7 0.9500
C7 C8 1.404(14)
C8 N6 1.368(13)
C9 H9A 0.9800
C9 H9B 0.9800
C9 H9C 0.9800
C10 H10A 0.9800
C10 H10B 0.9800
C10 H10C 0.9800
C11 C12 1.518(15)
C11 C48 1.332(15)
C11 N2 1.402(12)
C12 H12 1.0000
C12 C13 1.585(17)
C12 C15 1.511(19)
C13 C14 1.558(16)
C13 C18 1.41(2)
C13 C19 1.58(3)
C14 C20 1.358(16)
C14 N2 1.345(14)
C15 H15A 0.9900
C15 H15B 0.9900
C15 C16 1.528(17)
C16 H16A 0.9900
C16 H16B 0.9900
C16 C17 1.537(19)
C17 N8 1.264(15)
C17 O1 1.273(16)
C18 H18A 0.9800
C18 H18B 0.9800
C18 H18C 0.9800
C19 H19A 0.9800
C19 H19B 0.9800
C19 H19C 0.9800
C20 H20 0.9500
C20 C21 1.320(16)
C21 C22 1.523(19)
C21 N3 1.380(13)
C22 H22 1.0000
C22 C23 1.58(2)
C22 C25 1.46(3)
C23 C24 1.502(17)
C23 C28 1.562(16)
C23 C29 1.57(2)
C24 C31 1.359(15)
C24 N3 1.376(13)
C25 H25A 0.9900
C25 H25B 0.9900
C25 C26 1.58(3)
C26 H26A 0.9900
C26 H26B 0.9900
C26 C27 1.47(3)
C27 N9 1.29(2)
C27 O2 1.36(2)
C28 H28A 0.9800
C28 H28B 0.9800
C28 H28C 0.9800
C29 H29A 0.9900
C29 H29B 0.9900
C29 C30 1.46(2)
C30 N10 1.36(2)
C30 O3 1.258(16)
C31 C32 1.513(14)
C31 C33 1.462(14)
C32 H32A 0.9800
C32 H32B 0.9800
C32 H32C 0.9800
C33 C34 1.513(13)
C33 N4 1.305(11)
C34 H34 1.0000
C34 C35 1.550(15)
C34 C37 1.510(17)
C35 C36 1.583(14)
C35 C40 1.542(17)
C35 C41 1.543(18)
C36 C43 1.493(14)
C36 C44 1.508(15)
C36 N4 1.510(12)
C37 H37A 0.9900
C37 H37B 0.9900
C37 C38 1.465(19)
C38 H38A 0.9900
C38 H38B 0.9900
C38 C39 1.477(16)
C40 H40A 0.9800
C40 H40B 0.9800
C40 H40C 0.9800
C41 H41A 0.9900
C41 H41B 0.9900
C41 H41C 0.9900
C41 H41D 0.9900
C41 C42A 1.480(16)
C41 C42B 1.479(16)
N12A H12A 0.8800
N12A H12B 0.8800
N12A C42A 1.36(2)
O5A C42A 1.273(17)
N12B H12C 0.8800
N12B H12D 0.8800
N12B C42B 1.36(2)
O5B C42B 1.273(17)
C43 H43A 0.9800
C43 H43B 0.9800
C43 H43C 0.9800
C44 H44 1.0000
C44 C45 1.536(14)
C44 N5 1.505(11)
C45 H45 1.0000
C45 C46 1.528(17)
C45 C50 1.537(16)
C46 C47 1.533(14)
C46 C52 1.546(16)
C46 C53 1.569(13)
C47 C48 1.445(15)
C47 N5 1.305(11)
C48 C49 1.540(14)
C49 H49A 0.9800
C49 H49B 0.9800
C49 H49C 0.9800
C50 H50A 0.9900
C50 H50B 0.9900
C50 C51 1.53(2)
C51 N13 1.32(2)
C51 O6 1.23(2)
C52 H52A 0.9800
C52 H52B 0.9800
C52 H52C 0.9800
C53 H53A 0.9900
C53 H53B 0.9900
C53 C54 1.495(16)
C54 H54A 0.9900
C54 H54B 0.9900
C54 C55 1.592(16)
C55 N14 1.267(18)
C55 O7 1.214(17)
C56 H56A 0.9900
C56 H56B 0.9900
C56 C57 1.468(19)
C56 N14 1.423(18)
C57 H57 1.0000
C57 C58 1.479(18)
C57 O8 1.450(16)
C58 H58A 0.9800
C58 H58B 0.9800
C58 H58C 0.9800
C59 H59 1.0000
C59 C60 1.531(19)
C59 C62 1.572(15)
C59 O11 1.337(16)
C60 H60 1.0000
C60 C63 1.469(18)
C60 O12 1.435(16)
C61 H61 1.0000
C61 C62 1.539(16)
C61 N7 1.414(12)
C61 O12 1.395(12)
C62 H62 1.0000
C62 O13 1.407(13)
C63 H63A 0.9900
C63 H63B 0.9900
C63 O14 1.50(2)
C64 N15 1.33(2)
C64 O14 1.41(2)
C64 O15 1.218(19)
C65 H65A 0.9900
C65 H65B 0.9900
C65 C66 1.56(3)
C65 N15 1.56(2)
C66 H66A 0.9900
C66 H66B 0.9900
C66 N16 1.43(2)
C67 H67A 0.9900
C67 H67B 0.9900
C67 C68 1.50(2)
C67 N16 1.49(2)
C68 H68A 0.9900
C68 H68B 0.9900
C68 N15 1.431(19)
Co1 N2 1.914(8)
Co1 N3 1.919(8)
Co1 N4 1.874(7)
Co1 N5 1.875(8)
Co1 N6 2.031(8)
N8 H8A 0.8800
N8 H8B 0.8800
N9 H9D 0.8800
N9 H9E 0.8800
N10 H10D 0.8800
N10 H10E 0.8800
N13 H13A 0.8800
N13 H13B 0.8800
N14 H14 0.8800
O8 P1 1.520(11)
O9 P1 1.420(14)
O10 P1 1.404(12)
O11 P1 1.623(9)
O13 H13 0.8400
N11 H11A 0.8800
N11 H11B 0.8800
N11 C39 1.36(2)
C39 O4 1.274(16)

loop_
_geom_torsion_atom_site_label_1
_geom_torsion_atom_site_label_2
_geom_torsion_atom_site_label_3
_geom_torsion_atom_site_label_4
_geom_torsion
C1 Co1 N4 C33 72.9(9)
C1 Co1 N4 C36 -98.4(7)
C1 Co1 N5 C44 79.2(7)
C1 Co1 N5 C47 -82.8(10)
C3 C4 C5 C6 7.0(16)
C3 C4 C5 C9 -176.2(11)
C3 C8 N6 C2 -0.3(10)
C3 C8 N6 Co1 178.2(7)
C4 C3 C8 C7 3.0(14)
C4 C3 C8 N6 -179.1(9)
C4 C3 N7 C2 179.9(10)
C4 C3 N7 C61 -12.3(17)
C4 C5 C6 C7 -6.4(17)
C4 C5 C6 C10 177.5(12)
C5 C6 C7 C8 3.7(17)
C6 C7 C8 C3 -1.9(14)
C6 C7 C8 N6 -179.3(11)
C7 C8 N6 C2 177.2(10)
C7 C8 N6 Co1 -4.3(16)
C8 C3 C4 C5 -5.5(15)
C8 C3 N7 C2 2.4(10)
C8 C3 N7 C61 170.3(9)
C9 C5 C6 C7 176.7(12)
C9 C5 C6 C10 0.6(18)
C10 C6 C7 C8 179.8(11)
C11 C12 C13 C14 -6.2(17)
C11 C12 C13 C18 111.7(15)
C11 C12 C13 C19 -122.2(13)
C11 C12 C15 C16 -168.5(10)
C12 C11 C48 C47 -167.3(12)
C12 C11 C48 C49 12.0(19)
C12 C11 N2 C14 -6.5(15)
C12 C11 N2 Co1 169.6(9)
C12 C13 C14 C20 -178.2(16)
C12 C13 C14 N2 2.8(19)
C12 C15 C16 C17 53.7(16)
C13 C12 C15 C16 73.6(14)
C13 C14 C20 C21 -179.5(18)
C13 C14 N2 C11 2.1(18)
C13 C14 N2 Co1 -174.1(11)
C14 C20 C21 C22 173.6(17)
C14 C20 C21 N3 1(3)
C15 C12 C13 C14 115.6(13)
C15 C12 C13 C18 -126.5(15)
C15 C12 C13 C19 -0.4(15)
C15 C16 C17 N8 72.3(16)
C15 C16 C17 O1 -105.6(14)
C18 C13 C14 C20 61(2)
C18 C13 C14 N2 -118.2(15)
C19 C13 C14 C20 -56(2)
C19 C13 C14 N2 124.7(13)
C20 C14 N2 C11 -176.9(15)
C20 C14 N2 Co1 7(2)
C20 C21 C22 C23 -145.8(16)
C20 C21 C22 C25 94(2)
C20 C21 N3 C24 164.6(15)
C20 C21 N3 Co1 -8(2)
C21 C22 C23 C24 -34.3(14)
C21 C22 C23 C28 -161.9(12)
C21 C22 C23 C29 80.4(14)
C21 C22 C25 C26 -59.0(17)
C22 C21 N3 C24 -8.9(15)
C22 C21 N3 Co1 178.7(10)
C22 C23 C24 C31 -154.2(14)
C22 C23 C24 N3 31.8(13)
C22 C23 C29 C30 -174.8(12)
C22 C25 C26 C27 -172.2(14)
C23 C22 C25 C26 -171.5(13)
C23 C24 C31 C32 5(2)
C23 C24 C31 C33 -171.9(12)
C23 C24 N3 C21 -15.7(13)
C23 C24 N3 Co1 155.9(9)
C23 C29 C30 N10 98.9(15)
C23 C29 C30 O3 -78.2(18)
C24 C23 C29 C30 -66.7(14)
C24 C31 C33 C34 -172.5(10)
C24 C31 C33 N4 4.9(16)
C25 C22 C23 C24 85.1(14)
C25 C22 C23 C28 -42.5(16)
C25 C22 C23 C29 -160.2(13)
C25 C26 C27 N9 -98(2)
C25 C26 C27 O2 103.1(19)
C28 C23 C24 C31 -36(2)
C28 C23 C24 N3 150.1(14)
C28 C23 C29 C30 67.1(16)
C29 C23 C24 C31 90.6(14)
C29 C23 C24 N3 -83.5(12)
C31 C24 N3 C21 169.8(11)
C31 C24 N3 Co1 -18.5(16)
C31 C33 C34 C35 -158.6(10)
C31 C33 C34 C37 75.0(12)
C31 C33 N4 C36 178.0(9)
C31 C33 N4 Co1 6.4(14)
C32 C31 C33 C34 10.6(16)
C32 C31 C33 N4 -171.9(10)
C33 C34 C35 C36 -31.8(10)
C33 C34 C35 C40 -153.9(10)
C33 C34 C35 C41 84.6(9)
C33 C34 C37 C38 -152.1(13)
C34 C33 N4 C36 -4.3(11)
C34 C33 N4 Co1 -175.9(7)
C34 C35 C36 C43 -90.7(10)
C34 C35 C36 C44 139.4(9)
C34 C35 C36 N4 29.3(10)
C34 C35 C41 C42A 65(2)
C34 C35 C41 C42B 74(2)
C34 C37 C38 C39 179.0(15)
C35 C34 C37 C38 90.7(15)
C35 C36 C44 C45 94.0(12)
C35 C36 C44 N5 -150.6(8)
C35 C36 N4 C33 -16.5(10)
C35 C36 N4 Co1 156.2(6)
C35 C41 C42A N12A 103(3)
C35 C41 C42A O5A -41(5)
C35 C41 C42B N12B 164(4)
C35 C41 C42B O5B -62(7)
C36 C35 C41 C42A 175.2(18)
C36 C35 C41 C42B -176(2)
C36 C44 C45 C46 154.5(9)
C36 C44 C45 C50 -81.2(14)
C36 C44 N5 C47 -158.5(8)
C36 C44 N5 Co1 35.7(9)
C37 C34 C35 C36 90.5(10)
C37 C34 C35 C40 -31.7(14)
C37 C34 C35 C41 -153.2(9)
C37 C38 C39 N11 -83(2)
C37 C38 C39 O4 90(2)
C40 C35 C36 C43 33.2(13)
C40 C35 C36 C44 -96.7(12)
C40 C35 C36 N4 153.2(10)
C40 C35 C41 C42A -59(2)
C40 C35 C41 C42B -50(3)
C41 C35 C36 C43 157.5(10)
C41 C35 C36 C44 27.6(13)
C41 C35 C36 N4 -82.5(11)
C43 C36 C44 C45 -38.5(12)
C43 C36 C44 N5 77.0(9)
C43 C36 N4 C33 105.7(9)
C43 C36 N4 Co1 -81.6(9)
C44 C36 N4 C33 -138.2(8)
C44 C36 N4 Co1 34.5(9)
C44 C45 C46 C47 -31.9(10)
C44 C45 C46 C52 83.1(11)
C44 C45 C46 C53 -154.4(9)
C44 C45 C50 C51 173.4(13)
C45 C44 N5 C47 -27.9(10)
C45 C44 N5 Co1 166.3(7)
C45 C46 C47 C48 -166.0(10)
C45 C46 C47 N5 15.8(11)
C45 C46 C53 C54 65.5(13)
C45 C50 C51 N13 140.3(14)
C45 C50 C51 O6 -33(2)
C46 C45 C50 C51 -68.9(17)
C46 C47 C48 C11 -179.9(11)
C46 C47 C48 C49 0.9(17)
C46 C47 N5 C44 7.8(11)
C46 C47 N5 Co1 170.2(7)
C46 C53 C54 C55 169.0(11)
C47 C46 C53 C54 -49.7(14)
C48 C11 C12 C13 -174.6(14)
C48 C11 C12 C15 62.5(18)
C48 C11 N2 C14 176.0(13)
C48 C11 N2 Co1 -7.9(19)
C48 C47 N5 C44 -170.4(9)
C48 C47 N5 Co1 -8.0(15)
C50 C45 C46 C47 -155.3(10)
C50 C45 C46 C52 -40.3(13)
C50 C45 C46 C53 82.2(13)
C52 C46 C47 C48 75.1(13)
C52 C46 C47 N5 -103.1(10)
C52 C46 C53 C54 -168.8(11)
C53 C46 C47 C48 -43.8(16)
C53 C46 C47 N5 138.0(10)
C53 C54 C55 N14 113.4(13)
C53 C54 C55 O7 -59.4(15)
C54 C55 N14 C56 179.5(11)
C56 C57 O8 P1 130.1(10)
C57 C56 N14 C55 -90.9(18)
C57 O8 P1 O9 -179.6(10)
C57 O8 P1 O10 46.1(11)
C57 O8 P1 O11 -61.8(11)
C58 C57 O8 P1 -102.9(13)
C59 C60 C63 O14 66.5(19)
C59 C60 O12 C61 4.7(14)
C59 O11 P1 O8 167.7(12)
C59 O11 P1 O9 -76.6(14)
C59 O11 P1 O10 53.8(13)
C60 C59 C62 C61 31.6(11)
C60 C59 C62 O13 -81.8(12)
C60 C59 O11 P1 -124.7(11)
C60 C63 O14 C64 175.4(15)
C62 C59 C60 C63 -149.6(13)
C62 C59 C60 O12 -23.7(13)
C62 C59 O11 P1 119.6(11)
C62 C61 N7 C2 76.6(12)
C62 C61 N7 C3 -89.2(12)
C62 C61 O12 C60 17.3(12)
C63 C60 O12 C61 133.8(10)
C65 C66 N16 C67 78.2(19)
C66 C65 N15 C64 -122.8(19)
C66 C65 N15 C68 63(2)
C67 C68 N15 C64 131(2)
C67 C68 N15 C65 -55(2)
C68 C67 N16 C66 -70(2)
N2 C11 C12 C13 7.9(16)
N2 C11 C12 C15 -115.1(11)
N2 C11 C48 C47 10(2)
N2 C11 C48 C49 -170.8(11)
N2 C14 C20 C21 -1(3)
N2 Co1 N5 C44 170.0(7)
N2 Co1 N5 C47 8.0(10)
N3 C21 C22 C23 27.8(16)
N3 C21 C22 C25 -92.4(15)
N3 C24 C31 C32 178.0(11)
N3 C24 C31 C33 1.5(17)
N3 Co1 N4 C33 -16.0(9)
N3 Co1 N4 C36 172.8(7)
N4 C33 C34 C35 23.7(11)
N4 C33 C34 C37 -102.8(10)
N4 C36 C44 C45 -156.6(9)
N4 C36 C44 N5 -41.1(9)
N4 Co1 N5 C44 -13.1(6)
N4 Co1 N5 C47 -175.1(10)
N5 C44 C45 C46 35.8(10)
N5 C44 C45 C50 160.1(10)
N5 C47 C48 C11 -1.9(17)
N5 C47 C48 C49 178.8(10)
N5 Co1 N4 C33 158.0(9)
N5 Co1 N4 C36 -13.3(6)
N6 C2 N7 C3 -2.8(11)
N6 C2 N7 C61 -171.1(9)
N6 Co1 N4 C33 -106.0(8)
N6 Co1 N4 C36 82.7(7)
N6 Co1 N5 C44 -103.7(6)
N6 Co1 N5 C47 94.3(9)
N7 C2 N6 C8 2.0(11)
N7 C2 N6 Co1 -176.7(6)
N7 C3 C4 C5 177.4(10)
N7 C3 C8 C7 -179.3(8)
N7 C3 C8 N6 -1.3(10)
N7 C61 C62 C59 -152.1(9)
N7 C61 C62 O13 -38.9(11)
N7 C61 O12 C60 140.2(9)
N14 C56 C57 C58 178.7(15)
N14 C56 C57 O8 -58.9(18)
N15 C64 O14 C63 171.8(16)
N15 C65 C66 N16 -69.1(17)
N16 C67 C68 N15 53(2)
O7 C55 N14 C56 -8(2)
O11 C59 C60 C63 87.6(17)
O11 C59 C60 O12 -146.4(11)
O11 C59 C62 C61 153.9(9)
O11 C59 C62 O13 40.5(13)
O12 C60 C63 O14 -58.0(16)
O12 C61 C62 C59 -31.0(10)
O12 C61 C62 O13 82.2(10)
O12 C61 N7 C2 -43.8(13)
O12 C61 N7 C3 150.4(10)
O14 C64 N15 C65 -177.3(16)
O14 C64 N15 C68 -4(3)
O15 C64 N15 C65 -1(3)
O15 C64 N15 C68 172(2)
O15 C64 O14 C63 -5(3)
